data_7229701
loop_
_publ_author_name
'Mohanraj, J.'
'Capria, E.'
'Benevoli, L.'
'Perucchi, A.'
'Demitri, N.'
'Fraleoni-Morgera, A'

_publ_section_title
;
 XRD- and infrared-probed anisotropic thermal expansion properties of an
 organic semiconducting single crystal.
;
_journal_issue 3
_journal_name_full 'Physical chemistry chemical physics : PCCP'
_journal_page_first 1984
_journal_page_last 1992
_journal_paper_doi 10.1039/c7cp05209j
_journal_volume 20
_journal_year 2018
_chemical_formula_moiety 'C7 H5 N O'
_chemical_formula_sum 'C7 H5 N O'
_chemical_formula_weight 119.12
_chemical_name_common 4-hydroxycyanobenzene
_space_group_crystal_system orthorhombic
_space_group_IT_number 60
_space_group_name_Hall '-P 2n 2ab'
_space_group_name_H-M_alt 'P b c n'
_symmetry_space_group_name_Hall '-P 2n 2ab'
_symmetry_space_group_name_H-M 'P b c n'
_atom_sites_solution_hydrogens mixed
_atom_sites_solution_primary direct
_atom_sites_solution_secondary difmap
_audit_creation_method SHELXL-2013
_audit_update_record
;
2017-06-30 deposited with the CCDC.
2017-12-11 downloaded from the CCDC.
;
_cell_angle_alpha 90
_cell_angle_beta 90
_cell_angle_gamma 90
_cell_formula_units_Z 16
_cell_length_a 9.179(2)
_cell_length_b 10.697(1)
_cell_length_c 25.420(2)
_cell_measurement_reflns_used 8762
_cell_measurement_temperature 260(2)
_cell_measurement_theta_max 32.96
_cell_measurement_theta_min 1.86
_cell_volume 2495.9(6)
_computing_cell_refinement 'XDS (Kabsch, 2010)'
_computing_data_collection 'Elettra XRD1 Data Collection SW'
_computing_data_reduction 'XDS - SCALA (Winn, 2011)'
_computing_molecular_graphics 'Coot (Emsley, 2004)'
_computing_publication_material enCIFer/publCIF
_computing_structure_refinement 'SHELXL-2012 (Sheldrick, 2015)'
_computing_structure_solution 'Sir2011 (Burla, 2015)'
_diffrn_ambient_temperature 260(2)
_diffrn_measured_fraction_theta_full 0.976
_diffrn_measured_fraction_theta_max 0.963
_diffrn_measurement_device_type
;
'Huber 4-circles Kappa Goniometer, Pilatus 2M detector'
;
_diffrn_measurement_method 'Rotating crystal'
_diffrn_radiation_type Synchrotron
_diffrn_radiation_wavelength 0.8266
_diffrn_reflns_av_R_equivalents 0.039
_diffrn_reflns_av_unetI/netI 0.0230
_diffrn_reflns_Laue_measured_fraction_full 0.976
_diffrn_reflns_Laue_measured_fraction_max 0.963
_diffrn_reflns_limit_h_max 11
_diffrn_reflns_limit_h_min 0
_diffrn_reflns_limit_k_max 13
_diffrn_reflns_limit_k_min 0
_diffrn_reflns_limit_l_max 32
_diffrn_reflns_limit_l_min 0
_diffrn_reflns_number 13384
_diffrn_reflns_point_group_measured_fraction_full 0.976
_diffrn_reflns_point_group_measured_fraction_max 0.963
_diffrn_reflns_theta_full 29.733
_diffrn_reflns_theta_max 31.098
_diffrn_reflns_theta_min 1.863
_diffrn_source 'Elettra Synchrotron - XRD1 BL'
_diffrn_standards_decay_% 0
_diffrn_standards_interval_count 0
_diffrn_standards_number 0
_exptl_absorpt_coefficient_mu 0.121
_exptl_absorpt_correction_type none
_exptl_crystal_colour colourless
_exptl_crystal_density_diffrn 1.268
_exptl_crystal_description 'thick plate'
_exptl_crystal_F_000 992
_exptl_crystal_size_max 1
_exptl_crystal_size_mid 0.5
_exptl_crystal_size_min 0.25
_refine_diff_density_max 0.198
_refine_diff_density_min -0.168
_refine_diff_density_rms 0.035
_refine_ls_extinction_coef 0.455(16)
_refine_ls_extinction_expression Fc^*^=kFc[1+0.001xFc^2^\l^3^/sin(2\q)]^-1/4^
_refine_ls_extinction_method SHELXL
_refine_ls_goodness_of_fit_ref 1.071
_refine_ls_hydrogen_treatment mixed
_refine_ls_matrix_type full
_refine_ls_number_parameters 172
_refine_ls_number_reflns 2463
_refine_ls_number_restraints 0
_refine_ls_restrained_S_all 1.071
_refine_ls_R_factor_all 0.0428
_refine_ls_R_factor_gt 0.0422
_refine_ls_shift/su_max 0.001
_refine_ls_shift/su_mean 0.000
_refine_ls_structure_factor_coef Fsqd
_refine_ls_weighting_details
;
 w=1/[\s^2^(Fo^2^)+(0.0598P)^2^+0.3390P]
 where P=(Fo^2^+2Fc^2^)/3
;
_refine_ls_weighting_scheme calc
_refine_ls_wR_factor_gt 0.1099
_refine_ls_wR_factor_ref 0.1106
_reflns_Friedel_coverage 0.000
_reflns_number_gt 2386
_reflns_number_total 2463
_reflns_threshold_expression 'I > 2\s(I)'
_cod_data_source_file c7cp05209j2.cif
_cod_data_source_block 4HCB260K
_cod_depositor_comments 'Adding full bibliography for 7229694--7229703.cif.'
_cod_original_cell_volume 2495.9(7)
_cod_database_code 7229701
_shelx_space_group_comment
;
The symmetry employed for this shelxl refinement is uniquely defined
by the following loop, which should always be used as a source of
symmetry information in preference to the above space-group names.
They are only intended as comments.
;
_shelxl_version_number 2012-9

loop_
_space_group_symop_operation_xyz
'x, y, z'
'-x+1/2, -y+1/2, z+1/2'
'x+1/2, -y+1/2, -z'
'-x, y, -z+1/2'
'-x, -y, -z'
'x-1/2, y-1/2, -z-1/2'
'-x-1/2, y-1/2, z'
'x, -y, z-1/2'

loop_
_atom_site_label
_atom_site_type_symbol
_atom_site_fract_x
_atom_site_fract_y
_atom_site_fract_z
_atom_site_U_iso_or_equiv
_atom_site_adp_type
_atom_site_occupancy
_atom_site_site_symmetry_order
_atom_site_calc_flag
_atom_site_refinement_flags_posn
_atom_site_refinement_flags_adp
O1_1 O 0.25359(10) 0.30306(8) 0.75093(3) 0.0546(3) Uani 1 1 d . .
H1_1 H 0.1943(19) 0.3487(16) 0.7289(7) 0.078(5) Uiso 1 1 d . .
C2_1 C 0.33209(12) 0.37968(10) 0.78215(4) 0.0436(3) Uani 1 1 d . .
C3_1 C 0.43430(13) 0.32462(10) 0.81547(4) 0.0502(3) Uani 1 1 d . .
H3_1 H 0.4459 0.2383 0.8156 0.060 Uiso 1 1 calc R U
C4_1 C 0.51784(13) 0.39754(11) 0.84805(4) 0.0510(3) Uani 1 1 d . .
H4_1 H 0.5860 0.3607 0.8702 0.061 Uiso 1 1 calc R U
C5_1 C 0.50040(11) 0.52664(11) 0.84788(4) 0.0461(3) Uani 1 1 d . .
C6_1 C 0.39887(13) 0.58170(10) 0.81435(4) 0.0481(3) Uani 1 1 d . .
H6_1 H 0.3877 0.6681 0.8140 0.058 Uiso 1 1 calc R U
C7_1 C 0.31496(12) 0.50853(10) 0.78168(4) 0.0459(3) Uani 1 1 d . .
H7_1 H 0.2471 0.5453 0.7594 0.055 Uiso 1 1 calc R U
C8_1 C 0.58342(13) 0.60476(12) 0.88255(5) 0.0543(3) Uani 1 1 d . .
N9_1 N 0.64654(14) 0.66973(11) 0.91010(5) 0.0698(4) Uani 1 1 d . .
O1_2 O 0.28781(10) 0.63890(10) 1.03359(3) 0.0623(3) Uani 1 1 d . .
H1_2 H 0.239(2) 0.7028(19) 1.0469(7) 0.082(5) Uiso 1 1 d . .
C2_2 C 0.21299(11) 0.59485(10) 0.99152(4) 0.0450(3) Uani 1 1 d . .
C3_2 C 0.26866(13) 0.49168(12) 0.96558(4) 0.0538(3) Uani 1 1 d . .
H3_2 H 0.3549 0.4551 0.9771 0.065 Uiso 1 1 calc R U
C4_2 C 0.19656(13) 0.44301(12) 0.92265(4) 0.0529(3) Uani 1 1 d . .
H4_2 H 0.2336 0.3732 0.9054 0.064 Uiso 1 1 calc R U
C5_2 C 0.06846(12) 0.49838(10) 0.90517(4) 0.0447(3) Uani 1 1 d . .
C6_2 C 0.01258(12) 0.60123(11) 0.93163(5) 0.0486(3) Uani 1 1 d . .
H6_2 H -0.0737 0.6378 0.9202 0.058 Uiso 1 1 calc R U
C7_2 C 0.08382(12) 0.64940(10) 0.97469(4) 0.0474(3) Uani 1 1 d . .
H7_2 H 0.0458 0.7181 0.9924 0.057 Uiso 1 1 calc R U
C8_2 C -0.00604(13) 0.45159(12) 0.85962(5) 0.0542(3) Uani 1 1 d . .
N9_2 N -0.06616(14) 0.41689(13) 0.82323(5) 0.0718(4) Uani 1 1 d . .

loop_
_atom_site_aniso_label
_atom_site_aniso_U_11
_atom_site_aniso_U_22
_atom_site_aniso_U_33
_atom_site_aniso_U_23
_atom_site_aniso_U_13
_atom_site_aniso_U_12
O1_1 0.0629(5) 0.0494(5) 0.0516(5) 0.0086(3) -0.0152(4) -0.0119(4)
C2_1 0.0468(6) 0.0474(6) 0.0365(5) 0.0068(4) -0.0023(4) -0.0048(4)
C3_1 0.0603(7) 0.0434(5) 0.0468(6) 0.0073(4) -0.0080(5) 0.0029(5)
C4_1 0.0551(6) 0.0542(6) 0.0438(6) 0.0068(4) -0.0114(5) 0.0076(5)
C5_1 0.0466(6) 0.0530(6) 0.0386(5) -0.0004(4) -0.0042(4) 0.0013(4)
C6_1 0.0537(6) 0.0445(5) 0.0460(6) 0.0026(4) -0.0056(5) 0.0041(4)
C7_1 0.0460(6) 0.0492(6) 0.0424(6) 0.0086(4) -0.0076(4) 0.0025(4)
C8_1 0.0553(7) 0.0585(7) 0.0493(6) -0.0033(5) -0.0095(5) 0.0057(5)
N9_1 0.0753(8) 0.0663(7) 0.0679(7) -0.0151(5) -0.0236(6) 0.0053(6)
O1_2 0.0618(6) 0.0696(6) 0.0556(5) -0.0181(4) -0.0156(4) 0.0056(4)
C2_2 0.0457(6) 0.0500(6) 0.0391(5) -0.0017(4) -0.0007(4) -0.0034(4)
C3_2 0.0470(6) 0.0659(7) 0.0484(6) -0.0071(5) -0.0062(5) 0.0133(5)
C4_2 0.0534(6) 0.0606(7) 0.0449(6) -0.0112(5) 0.0000(5) 0.0108(5)
C5_2 0.0461(6) 0.0510(6) 0.0370(5) 0.0016(4) -0.0004(4) -0.0041(4)
C6_2 0.0437(6) 0.0485(6) 0.0534(6) 0.0031(5) -0.0050(4) 0.0028(4)
C7_2 0.0482(6) 0.0430(5) 0.0512(6) -0.0040(4) 0.0013(4) 0.0023(4)
C8_2 0.0562(7) 0.0605(7) 0.0457(6) 0.0002(5) -0.0054(5) -0.0018(5)
N9_2 0.0774(8) 0.0820(8) 0.0558(7) -0.0082(6) -0.0206(6) -0.0024(6)

loop_
_atom_type_symbol
_atom_type_description
_atom_type_scat_dispersion_real
_atom_type_scat_dispersion_imag
_atom_type_scat_source
C C -0.0020 0.0023 'International Tables Vol C Tables 4.2.6.8 and 6.1.1.4'
N N -0.0031 0.0047 'International Tables Vol C Tables 4.2.6.8 and 6.1.1.4'
O O -0.0042 0.0085 'International Tables Vol C Tables 4.2.6.8 and 6.1.1.4'
H H 0.0000 0.0000 'International Tables Vol C Tables 4.2.6.8 and 6.1.1.4'

loop_
_geom_angle_atom_site_label_1
_geom_angle_atom_site_label_2
_geom_angle_atom_site_label_3
_geom_angle
C2_1 O1_1 H1_1 110.5(11)
O1_1 C2_1 C7_1 122.54(9)
O1_1 C2_1 C3_1 117.39(10)
C7_1 C2_1 C3_1 120.07(10)
C4_1 C3_1 C2_1 120.17(10)
C4_1 C3_1 H3_1 119.9
C2_1 C3_1 H3_1 119.9
C3_1 C4_1 C5_1 119.90(10)
C3_1 C4_1 H4_1 120.0
C5_1 C4_1 H4_1 120.0
C4_1 C5_1 C6_1 119.92(10)
C4_1 C5_1 C8_1 121.06(10)
C6_1 C5_1 C8_1 119.01(10)
C7_1 C6_1 C5_1 120.18(10)
C7_1 C6_1 H6_1 119.9
C5_1 C6_1 H6_1 119.9
C6_1 C7_1 C2_1 119.75(10)
C6_1 C7_1 H7_1 120.1
C2_1 C7_1 H7_1 120.1
N9_1 C8_1 C5_1 177.98(13)
C2_2 O1_2 H1_2 108.5(12)
O1_2 C2_2 C3_2 117.79(10)
O1_2 C2_2 C7_2 121.97(10)
C3_2 C2_2 C7_2 120.24(10)
C4_2 C3_2 C2_2 120.09(10)
C4_2 C3_2 H3_2 120.0
C2_2 C3_2 H3_2 120.0
C3_2 C4_2 C5_2 119.89(10)
C3_2 C4_2 H4_2 120.1
C5_2 C4_2 H4_2 120.1
C6_2 C5_2 C4_2 119.72(10)
C6_2 C5_2 C8_2 119.44(10)
C4_2 C5_2 C8_2 120.83(10)
C7_2 C6_2 C5_2 120.47(10)
C7_2 C6_2 H6_2 119.8
C5_2 C6_2 H6_2 119.8
C6_2 C7_2 C2_2 119.58(10)
C6_2 C7_2 H7_2 120.2
C2_2 C7_2 H7_2 120.2
N9_2 C8_2 C5_2 178.58(14)

loop_
_geom_bond_atom_site_label_1
_geom_bond_atom_site_label_2
_geom_bond_distance
O1_1 C2_1 1.3493(13)
O1_1 H1_1 0.921(18)
C2_1 C7_1 1.3873(16)
C2_1 C3_1 1.3945(15)
C3_1 C4_1 1.3718(16)
C3_1 H3_1 0.9300
C4_1 C5_1 1.3902(17)
C4_1 H4_1 0.9300
C5_1 C6_1 1.3935(15)
C5_1 C8_1 1.4339(16)
C6_1 C7_1 1.3768(16)
C6_1 H6_1 0.9300
C7_1 H7_1 0.9300
C8_1 N9_1 1.1442(16)
O1_2 C2_2 1.3556(13)
O1_2 H1_2 0.88(2)
C2_2 C3_2 1.3834(16)
C2_2 C7_2 1.3891(16)
C3_2 C4_2 1.3783(16)
C3_2 H3_2 0.9300
C4_2 C5_2 1.3895(16)
C4_2 H4_2 0.9300
C5_2 C6_2 1.3878(16)
C5_2 C8_2 1.4350(16)
C6_2 C7_2 1.3750(16)
C6_2 H6_2 0.9300
C7_2 H7_2 0.9300
C8_2 N9_2 1.1391(17)

loop_
_geom_torsion_atom_site_label_1
_geom_torsion_atom_site_label_2
_geom_torsion_atom_site_label_3
_geom_torsion_atom_site_label_4
_geom_torsion
O1_1 C2_1 C3_1 C4_1 179.80(10)
C7_1 C2_1 C3_1 C4_1 0.27(17)
C2_1 C3_1 C4_1 C5_1 0.08(18)
C3_1 C4_1 C5_1 C6_1 -0.45(17)
C3_1 C4_1 C5_1 C8_1 178.27(11)
C4_1 C5_1 C6_1 C7_1 0.49(17)
C8_1 C5_1 C6_1 C7_1 -178.26(10)
C5_1 C6_1 C7_1 C2_1 -0.15(17)
O1_1 C2_1 C7_1 C6_1 -179.73(10)
C3_1 C2_1 C7_1 C6_1 -0.23(17)
O1_2 C2_2 C3_2 C4_2 179.83(11)
C7_2 C2_2 C3_2 C4_2 0.41(18)
C2_2 C3_2 C4_2 C5_2 0.56(19)
C3_2 C4_2 C5_2 C6_2 -1.08(18)
C3_2 C4_2 C5_2 C8_2 178.11(11)
C4_2 C5_2 C6_2 C7_2 0.63(17)
C8_2 C5_2 C6_2 C7_2 -178.56(10)
C5_2 C6_2 C7_2 C2_2 0.33(17)
O1_2 C2_2 C7_2 C6_2 179.76(10)
C3_2 C2_2 C7_2 C6_2 -0.85(17)
